data_4080866
loop_
_publ_author_name
'Orbach, Meital'
'Zenkina, Olena V.'
'Diskin-Posner, Yael'
'Iron, Mark A.'
'van der Boom, Milko E.'

_publ_section_title
;
 A Phosphine-Accelerated ArF--Chloride Bond Activation Process by
 Palladium
;
_journal_issue 10
_journal_name_full Organometallics
_journal_page_first 3074
_journal_paper_doi 10.1021/om400295p
_journal_volume 32
_journal_year 2013
_chemical_formula_moiety '4(C25 H36 F5 N P2 Pd)'
_chemical_formula_sum 'C100 H144 F20 N4 P8 Pd4'
_chemical_formula_weight 2455.55
_chemical_name_systematic
; 
 ? 
;
_space_group_IT_number 2
_symmetry_cell_setting triclinic
_symmetry_space_group_name_Hall '-P 1'
_symmetry_space_group_name_H-M 'P -1'
_atom_sites_solution_hydrogens geom
_atom_sites_solution_primary direct
_atom_sites_solution_secondary difmap
_audit_creation_method SHELXL-97
_cell_angle_alpha 66.663(2)
_cell_angle_beta 75.207(2)
_cell_angle_gamma 79.340(2)
_cell_formula_units_Z 1
_cell_length_a 11.8580(5)
_cell_length_b 16.1553(6)
_cell_length_c 16.4658(6)
_cell_measurement_reflns_used 43894
_cell_measurement_temperature 100(2)
_cell_measurement_theta_max 27.51
_cell_measurement_theta_min 1.55
_cell_volume 2787.78(19)
_computing_cell_refinement 'Bruker Apex2'
_computing_data_collection 'Bruker Apex2'
_computing_data_reduction 'Bruker Apex2'
_computing_structure_refinement 'SHELXL-97 (Sheldrick, 1997)'
_computing_structure_solution 'SHELXS-97 (Sheldrick, 1990)'
_diffrn_ambient_temperature 100(2)
_diffrn_measured_fraction_theta_full 0.968
_diffrn_measured_fraction_theta_max 0.968
_diffrn_measurement_device_type 'Bruker KappaApex2 CCD'
_diffrn_measurement_method 'phi and omega scans'
_diffrn_radiation_monochromator graphite
_diffrn_radiation_source 'fine-focus sealed tube'
_diffrn_radiation_type MoK\a
_diffrn_radiation_wavelength 0.71073
_diffrn_reflns_av_R_equivalents 0.0455
_diffrn_reflns_av_sigmaI/netI 0.0571
_diffrn_reflns_limit_h_max 15
_diffrn_reflns_limit_h_min -15
_diffrn_reflns_limit_k_max 20
_diffrn_reflns_limit_k_min -20
_diffrn_reflns_limit_l_max 21
_diffrn_reflns_limit_l_min -20
_diffrn_reflns_number 43894
_diffrn_reflns_theta_full 27.51
_diffrn_reflns_theta_max 27.51
_diffrn_reflns_theta_min 1.55
_exptl_absorpt_coefficient_mu 0.827
_exptl_absorpt_correction_T_max 0.9598
_exptl_absorpt_correction_T_min 0.8859
_exptl_absorpt_correction_type multi-scan
_exptl_absorpt_process_details 'Bruker Apex2'
_exptl_crystal_colour colourless
_exptl_crystal_density_diffrn 1.463
_exptl_crystal_density_method 'not measured'
_exptl_crystal_description prism
_exptl_crystal_F_000 1256
_exptl_crystal_size_max 0.15
_exptl_crystal_size_mid 0.08
_exptl_crystal_size_min 0.05
_refine_diff_density_max 1.417
_refine_diff_density_min -1.164
_refine_diff_density_rms 0.102
_refine_ls_extinction_method none
_refine_ls_goodness_of_fit_ref 1.041
_refine_ls_hydrogen_treatment constr
_refine_ls_matrix_type full
_refine_ls_number_parameters 700
_refine_ls_number_reflns 12416
_refine_ls_number_restraints 0
_refine_ls_restrained_S_all 1.041
_refine_ls_R_factor_all 0.0785
_refine_ls_R_factor_gt 0.0436
_refine_ls_shift/su_max 0.016
_refine_ls_shift/su_mean 0.000
_refine_ls_structure_factor_coef Fsqd
_refine_ls_weighting_details 'calc w=1/[\s^2^(Fo^2^)+(0.0470P)^2^+3.2749P] where P=(Fo^2^+2Fc^2^)/3'
_refine_ls_weighting_scheme calc
_refine_ls_wR_factor_gt 0.0967
_refine_ls_wR_factor_ref 0.1134
_reflns_number_gt 8587
_reflns_number_total 12416
_reflns_threshold_expression >2sigma(I)
_cod_data_source_file om400295p_si_002.cif
_cod_data_source_block complex3
_cod_original_sg_symbol_H-M P-1
_cod_database_code 4080866

loop_
_symmetry_equiv_pos_as_xyz
'x, y, z'
'-x, -y, -z'

loop_
_atom_site_label
_atom_site_type_symbol
_atom_site_fract_x
_atom_site_fract_y
_atom_site_fract_z
_atom_site_U_iso_or_equiv
_atom_site_adp_type
_atom_site_occupancy
_atom_site_symmetry_multiplicity
_atom_site_calc_flag
_atom_site_refinement_flags
_atom_site_disorder_assembly
_atom_site_disorder_group
Pd2 Pd 0.33801(3) 0.73165(2) 0.005854(19) 0.02967(9) Uani 1 1 d . . .
P3 P 0.51971(10) 0.77014(7) 0.00087(7) 0.0308(2) Uani 1 1 d . A .
P4A P 0.30725(15) 0.74695(11) -0.13225(11) 0.0234(3) Uani 0.5823(17) 1 d P A 1
P4B P 0.3790(2) 0.69863(16) -0.12889(15) 0.0234(3) Uani 0.4177(17) 1 d P A 2
F6 F 0.2871(2) 0.52952(15) 0.17647(17) 0.0379(6) Uani 1 1 d . . .
F7 F 0.2043(2) 0.37534(15) 0.20843(18) 0.0464(7) Uani 1 1 d . A .
F8 F 0.0038(3) 0.3752(2) 0.1573(3) 0.0758(10) Uani 1 1 d . . .
F9 F -0.1141(2) 0.53616(19) 0.0721(2) 0.0572(8) Uani 1 1 d . A .
F10 F -0.0360(2) 0.69176(17) 0.0431(2) 0.0501(7) Uani 1 1 d . . .
C27 C 0.2360(3) 0.8111(3) 0.1448(3) 0.0276(9) Uani 1 1 d . . .
C28 C 0.1844(4) 0.8923(3) 0.0910(3) 0.0359(10) Uani 1 1 d . A .
H28 H 0.1465 0.8928 0.0464 0.043 Uiso 1 1 calc R . .
C29 C 0.1881(4) 0.9720(3) 0.1022(3) 0.0383(10) Uani 1 1 d . . .
H29 H 0.1513 1.0259 0.0645 0.046 Uiso 1 1 calc R A .
N30 N 0.2399(3) 0.9787(2) 0.1622(2) 0.0364(8) Uani 1 1 d . A .
C31 C 0.2887(4) 0.9008(3) 0.2142(3) 0.0320(9) Uani 1 1 d . . .
H31 H 0.3263 0.9027 0.2579 0.038 Uiso 1 1 calc R A .
C32 C 0.2884(3) 0.8178(3) 0.2089(3) 0.0269(8) Uani 1 1 d . A .
H32 H 0.3238 0.7650 0.2488 0.032 Uiso 1 1 calc R . .
C33 C 0.2406(3) 0.7235(2) 0.1362(3) 0.0271(8) Uani 1 1 d . A .
H33 H 0.2635 0.6693 0.1876 0.033 Uiso 1 1 calc R . .
C34 C 0.1677(4) 0.7079(3) 0.0879(3) 0.0313(9) Uani 1 1 d . A .
H34 H 0.1072 0.7595 0.0679 0.038 Uiso 1 1 calc R . .
C35 C 0.1291(3) 0.6192(3) 0.1082(3) 0.0273(8) Uani 1 1 d . . .
C36 C 0.1859(4) 0.5350(3) 0.1504(3) 0.0274(8) Uani 1 1 d . A .
C37 C 0.1444(4) 0.4541(3) 0.1672(3) 0.0351(10) Uani 1 1 d . . .
C38 C 0.0439(4) 0.4533(3) 0.1411(3) 0.0403(11) Uani 1 1 d . A .
C39 C -0.0154(4) 0.5343(3) 0.0990(3) 0.0384(10) Uani 1 1 d . . .
C40 C 0.0270(4) 0.6144(3) 0.0835(3) 0.0330(9) Uani 1 1 d . A .
C41 C 0.5746(4) 0.7183(3) 0.1087(3) 0.0441(12) Uani 1 1 d . . .
H41A H 0.6498 0.7422 0.0995 0.053 Uiso 1 1 calc R A .
H41B H 0.5179 0.7369 0.1555 0.053 Uiso 1 1 calc R . .
C42 C 0.5927(5) 0.6163(3) 0.1427(3) 0.0553(14) Uani 1 1 d . A .
H42A H 0.5183 0.5920 0.1531 0.083 Uiso 1 1 calc R . .
H42B H 0.6209 0.5935 0.1993 0.083 Uiso 1 1 calc R . .
H42C H 0.6507 0.5972 0.0976 0.083 Uiso 1 1 calc R . .
C43 C 0.6461(4) 0.7471(3) -0.0805(3) 0.0376(10) Uani 1 1 d . . .
H43A H 0.6567 0.6810 -0.0667 0.045 Uiso 1 1 calc R A .
H43B H 0.6265 0.7766 -0.1412 0.045 Uiso 1 1 calc R . .
C44 C 0.7636(4) 0.7769(3) -0.0857(3) 0.0420(11) Uani 1 1 d . A .
H44A H 0.7584 0.8432 -0.1077 0.063 Uiso 1 1 calc R . .
H44B H 0.8249 0.7553 -0.1273 0.063 Uiso 1 1 calc R . .
H44C H 0.7829 0.7514 -0.0256 0.063 Uiso 1 1 calc R . .
C45 C 0.5154(4) 0.8891(3) -0.0182(3) 0.0379(10) Uani 1 1 d . . .
H45A H 0.4636 0.9013 0.0342 0.046 Uiso 1 1 calc R A .
H45B H 0.5951 0.9033 -0.0228 0.046 Uiso 1 1 calc R . .
C46 C 0.4721(5) 0.9499(3) -0.1025(3) 0.0514(13) Uani 1 1 d . A .
H46A H 0.5245 0.9395 -0.1549 0.077 Uiso 1 1 calc R . .
H46B H 0.4705 1.0133 -0.1097 0.077 Uiso 1 1 calc R . .
H46C H 0.3928 0.9367 -0.0981 0.077 Uiso 1 1 calc R . .
C47 C 0.3830(9) 0.8367(7) -0.2304(6) 0.035(2) Uani 0.5823(17) 1 d P A 1
H47A H 0.3611 0.8941 -0.2193 0.042 Uiso 0.5823(17) 1 calc PR A 1
H47B H 0.4683 0.8219 -0.2329 0.042 Uiso 0.5823(17) 1 calc PR A 1
C48 C 0.3601(7) 0.8536(6) -0.3228(5) 0.043(2) Uani 0.5823(17) 1 d P A 1
H48A H 0.3798 0.7973 -0.3348 0.064 Uiso 0.5823(17) 1 calc PR A 1
H48B H 0.4086 0.9001 -0.3693 0.064 Uiso 0.5823(17) 1 calc PR A 1
H48C H 0.2772 0.8742 -0.3239 0.064 Uiso 0.5823(17) 1 calc PR A 1
C49 C 0.3469(8) 0.6488(5) -0.1639(6) 0.045(2) Uani 0.5823(17) 1 d P A 1
H49A H 0.3086 0.5967 -0.1150 0.054 Uiso 0.5823(17) 1 calc PR A 1
H49B H 0.3176 0.6608 -0.2191 0.054 Uiso 0.5823(17) 1 calc PR A 1
C50 C 0.4803(10) 0.6241(6) -0.1815(7) 0.059(3) Uani 0.5823(17) 1 d P A 1
H50A H 0.5182 0.6745 -0.2317 0.089 Uiso 0.5823(17) 1 calc PR A 1
H50B H 0.4978 0.5698 -0.1969 0.089 Uiso 0.5823(17) 1 calc PR A 1
H50C H 0.5097 0.6124 -0.1271 0.089 Uiso 0.5823(17) 1 calc PR A 1
C51 C 0.1542(6) 0.7767(5) -0.1490(5) 0.0386(18) Uani 0.5823(17) 1 d P A 1
H51A H 0.1525 0.7786 -0.2095 0.046 Uiso 0.5823(17) 1 calc PR A 1
H51B H 0.1063 0.7282 -0.1037 0.046 Uiso 0.5823(17) 1 calc PR A 1
C52 C 0.0989(8) 0.8655(6) -0.1415(6) 0.054(2) Uani 0.5823(17) 1 d P A 1
H52A H 0.0996 0.8644 -0.0817 0.081 Uiso 0.5823(17) 1 calc PR A 1
H52B H 0.0179 0.8753 -0.1497 0.081 Uiso 0.5823(17) 1 calc PR A 1
H52C H 0.1432 0.9146 -0.1881 0.081 Uiso 0.5823(17) 1 calc PR A 1
C53 C 0.4967(11) 0.6073(8) -0.1327(7) 0.034(3) Uani 0.4177(17) 1 d P A 2
H53A H 0.4921 0.5858 -0.1802 0.040 Uiso 0.4177(17) 1 calc PR A 2
H53B H 0.5735 0.6316 -0.1490 0.040 Uiso 0.4177(17) 1 calc PR A 2
C54 C 0.4888(13) 0.5292(7) -0.0445(7) 0.055(3) Uani 0.4177(17) 1 d P A 2
H54A H 0.5526 0.4820 -0.0473 0.082 Uiso 0.42 1 d P A 2
H54B H 0.4966 0.5489 0.0030 0.082 Uiso 0.42 1 d P A 2
H54C H 0.4162 0.5033 -0.0263 0.082 Uiso 0.42 1 d P A 2
C55 C 0.2546(9) 0.6567(7) -0.1436(7) 0.034(2) Uani 0.4177(17) 1 d P A 2
H55A H 0.2335 0.6016 -0.0900 0.041 Uiso 0.4177(17) 1 calc PR A 2
H55B H 0.1868 0.7029 -0.1444 0.041 Uiso 0.4177(17) 1 calc PR A 2
C56 C 0.2727(9) 0.6339(7) -0.2276(7) 0.038(2) Uani 0.4177(17) 1 d P A 2
H56A H 0.2896 0.6884 -0.2816 0.056 Uiso 0.4177(17) 1 calc PR A 2
H56B H 0.2015 0.6113 -0.2278 0.056 Uiso 0.4177(17) 1 calc PR A 2
H56C H 0.3386 0.5873 -0.2276 0.056 Uiso 0.4177(17) 1 calc PR A 2
C57 C 0.4195(10) 0.7907(8) -0.2365(7) 0.027(2) Uani 0.4177(17) 1 d P A 2
H57A H 0.4902 0.8146 -0.2358 0.032 Uiso 0.4177(17) 1 calc PR A 2
H57B H 0.4401 0.7662 -0.2853 0.032 Uiso 0.4177(17) 1 calc PR A 2
C58 C 0.3236(14) 0.8682(8) -0.2576(9) 0.053(4) Uani 0.4177(17) 1 d P A 2
H58A H 0.2549 0.8460 -0.2623 0.079 Uiso 0.4177(17) 1 calc PR A 2
H58B H 0.3522 0.9161 -0.3150 0.079 Uiso 0.4177(17) 1 calc PR A 2
H58C H 0.3019 0.8925 -0.2092 0.079 Uiso 0.4177(17) 1 calc PR A 2
Pd1 Pd 0.19909(2) 0.230557(18) 0.534554(18) 0.02101(8) Uani 1 1 d . F .
P1 P 0.01096(8) 0.20814(7) 0.53686(7) 0.0246(2) Uani 1 1 d . . .
P2 P 0.20170(11) 0.22836(8) 0.67486(7) 0.0344(3) Uani 1 1 d . . .
F1 F 0.2317(2) 0.42589(14) 0.38144(16) 0.0349(5) Uani 1 1 d . . .
F2 F 0.3089(3) 0.58439(15) 0.34108(17) 0.0472(7) Uani 1 1 d . F .
F3 F 0.5202(3) 0.5951(2) 0.3674(2) 0.0679(9) Uani 1 1 d . . .
F4 F 0.6593(2) 0.4385(2) 0.4377(2) 0.0595(8) Uani 1 1 d . F .
F5 F 0.5849(2) 0.27756(17) 0.47874(19) 0.0431(6) Uani 1 1 d . . .
C1 C 0.3081(3) 0.1465(2) 0.3977(2) 0.0244(8) Uani 1 1 d . F .
C2 C 0.2657(3) 0.1398(3) 0.3287(2) 0.0254(8) Uani 1 1 d . . .
H2 H 0.2329 0.1925 0.2868 0.030 Uiso 1 1 calc R . .
C3 C 0.2717(4) 0.0564(3) 0.3216(3) 0.0309(9) Uani 1 1 d . . .
H3 H 0.2424 0.0544 0.2739 0.037 Uiso 1 1 calc R . .
N4 N 0.3161(3) -0.0213(2) 0.3772(2) 0.0346(8) Uani 1 1 d . . .
C5 C 0.3565(4) -0.0144(3) 0.4425(3) 0.0358(10) Uani 1 1 d . . .
H5 H 0.3889 -0.0685 0.4831 0.043 Uiso 1 1 calc R . .
C6 C 0.3550(3) 0.0651(3) 0.4558(3) 0.0294(9) Uani 1 1 d . . .
H6 H 0.3856 0.0646 0.5040 0.035 Uiso 1 1 calc R . .
C7 C 0.2981(3) 0.2349(2) 0.4062(2) 0.0218(8) Uani 1 1 d . . .
H7 H 0.2761 0.2881 0.3536 0.026 Uiso 1 1 calc R F .
C8 C 0.3708(3) 0.2524(2) 0.4543(2) 0.0233(8) Uani 1 1 d . F .
H8 H 0.4317 0.2018 0.4760 0.028 Uiso 1 1 calc R . .
C9 C 0.4064(3) 0.3432(2) 0.4307(2) 0.0234(8) Uani 1 1 d . . .
C10 C 0.3397(3) 0.4250(3) 0.3954(2) 0.0273(8) Uani 1 1 d . F .
C11 C 0.3782(4) 0.5084(3) 0.3739(3) 0.0316(9) Uani 1 1 d . . .
C12 C 0.4857(4) 0.5132(3) 0.3879(3) 0.0378(11) Uani 1 1 d . F .
C13 C 0.5533(4) 0.4352(3) 0.4232(3) 0.0379(10) Uani 1 1 d . . .
C14 C 0.5146(3) 0.3525(3) 0.4441(3) 0.0302(9) Uani 1 1 d . F .
C15 C -0.1040(4) 0.2935(3) 0.5601(3) 0.0361(10) Uani 1 1 d . . .
H15A H -0.1811 0.2778 0.5605 0.043 Uiso 1 1 calc R . .
H15B H -0.1060 0.2936 0.6205 0.043 Uiso 1 1 calc R . .
C16 C -0.0824(4) 0.3890(3) 0.4883(4) 0.0524(13) Uani 1 1 d . . .
H16A H -0.0030 0.4022 0.4834 0.079 Uiso 1 1 calc R . .
H16B H -0.1394 0.4341 0.5062 0.079 Uiso 1 1 calc R . .
H16C H -0.0911 0.3914 0.4298 0.079 Uiso 1 1 calc R . .
C17 C -0.0441(4) 0.1020(3) 0.6204(3) 0.0348(10) Uani 1 1 d . . .
H17A H -0.0558 0.1031 0.6817 0.042 Uiso 1 1 calc R . .
H17B H -0.1210 0.0964 0.6108 0.042 Uiso 1 1 calc R . .
C18 C 0.0403(5) 0.0194(3) 0.6144(4) 0.0513(13) Uani 1 1 d . . .
H18A H 0.0469 0.0151 0.5556 0.077 Uiso 1 1 calc R . .
H18B H 0.0103 -0.0356 0.6626 0.077 Uiso 1 1 calc R . .
H18C H 0.1176 0.0260 0.6210 0.077 Uiso 1 1 calc R . .
C19 C -0.0094(4) 0.2079(3) 0.4305(3) 0.0375(10) Uani 1 1 d . . .
H19A H 0.0207 0.2633 0.3813 0.045 Uiso 1 1 calc R . .
H19B H 0.0401 0.1555 0.4193 0.045 Uiso 1 1 calc R . .
C20 C -0.1336(4) 0.2037(4) 0.4232(3) 0.0513(13) Uani 1 1 d . . .
H20A H -0.1671 0.1512 0.4734 0.077 Uiso 1 1 calc R . .
H20B H -0.1319 0.1980 0.3658 0.077 Uiso 1 1 calc R . .
H20C H -0.1819 0.2592 0.4258 0.077 Uiso 1 1 calc R . .
C21 C 0.3519(7) 0.2064(6) 0.6963(4) 0.1023(19) Uani 1 1 d . C .
H21A H 0.3469 0.2567 0.7174 0.123 Uiso 1 1 calc R B 1
H21B H 0.3376 0.1530 0.7531 0.123 Uiso 1 1 calc R B 1
C22A C 0.436(2) 0.1960(19) 0.6838(13) 0.1023(19) Uani 0.324(9) 1 d P C 1
H22A H 0.4584 0.1335 0.6869 0.153 Uiso 0.324(9) 1 calc PR C 1
H22B H 0.4669 0.2058 0.7286 0.153 Uiso 0.324(9) 1 calc PR C 1
H22C H 0.4670 0.2379 0.6233 0.153 Uiso 0.324(9) 1 calc PR C 1
C22B C 0.3967(9) 0.0992(8) 0.6963(6) 0.1023(19) Uani 0.676(9) 1 d P C 2
H22D H 0.3903 0.0970 0.6390 0.153 Uiso 0.676(9) 1 calc PR C 2
H22E H 0.3470 0.0561 0.7463 0.153 Uiso 0.676(9) 1 calc PR C 2
H22F H 0.4783 0.0832 0.7036 0.153 Uiso 0.676(9) 1 calc PR C 2
C23 C 0.1275(7) 0.1427(6) 0.7696(4) 0.1023(19) Uani 1 1 d . E .
H23A H 0.0434 0.1525 0.7669 0.123 Uiso 1 1 calc R D 1
H23B H 0.1581 0.0834 0.7643 0.123 Uiso 1 1 calc R D 1
C24A C 0.1381(13) 0.1379(19) 0.8632(8) 0.057(4) Uani 0.66(5) 1 d P E 1
H24A H 0.0784 0.1012 0.9101 0.085 Uiso 0.66(5) 1 calc PR E 1
H24B H 0.1263 0.1991 0.8642 0.085 Uiso 0.66(5) 1 calc PR E 1
H24C H 0.2161 0.1102 0.8745 0.085 Uiso 0.66(5) 1 calc PR E 1
C24B C 0.167(3) 0.094(3) 0.8639(17) 0.064(8) Uani 0.34(5) 1 d P E 2
H24D H 0.2467 0.1071 0.8575 0.097 Uiso 0.34(5) 1 calc PR E 2
H24E H 0.1651 0.0282 0.8835 0.097 Uiso 0.34(5) 1 calc PR E 2
H24F H 0.1134 0.1156 0.9088 0.097 Uiso 0.34(5) 1 calc PR E 2
C25A C 0.1812(8) 0.3396(5) 0.6914(5) 0.051(3) Uani 0.634(10) 1 d P F 1
H25A H 0.1919 0.3283 0.7527 0.061 Uiso 0.634(10) 1 calc PR F 1
H25B H 0.2421 0.3784 0.6473 0.061 Uiso 0.634(10) 1 calc PR F 1
C26A C 0.0656(13) 0.3876(8) 0.680(3) 0.065(4) Uani 0.634(10) 1 d P F 1
H26A H 0.0576 0.4044 0.6176 0.097 Uiso 0.634(10) 1 calc PR F 1
H26B H 0.0567 0.4423 0.6941 0.097 Uiso 0.634(10) 1 calc PR F 1
H26C H 0.0050 0.3481 0.7212 0.097 Uiso 0.634(10) 1 calc PR F 1
C25B C 0.0718(12) 0.2930(7) 0.7239(7) 0.041(4) Uani 0.366(10) 1 d PR F 2
H25C H -0.0002 0.2659 0.7311 0.049 Uiso 0.366(10) 1 calc PR F 2
H25D H 0.0798 0.2859 0.7848 0.049 Uiso 0.366(10) 1 calc PR F 2
C26B C 0.058(3) 0.3867(16) 0.671(5) 0.065(4) Uani 0.366(10) 1 d P F 2
H26D H 0.0311 0.3951 0.6169 0.097 Uiso 0.366(10) 1 calc PR F 2
H26E H 0.1339 0.4119 0.6538 0.097 Uiso 0.366(10) 1 calc PR F 2
H26F H 0.0010 0.4179 0.7067 0.097 Uiso 0.366(10) 1 calc PR F 2

loop_
_atom_site_aniso_label
_atom_site_aniso_U_11
_atom_site_aniso_U_22
_atom_site_aniso_U_33
_atom_site_aniso_U_23
_atom_site_aniso_U_13
_atom_site_aniso_U_12
Pd2 0.0444(2) 0.02459(17) 0.02348(16) -0.00567(12) -0.00813(14) -0.01701(14)
P3 0.0341(6) 0.0271(5) 0.0356(6) -0.0166(5) -0.0021(5) -0.0087(4)
P4A 0.0259(8) 0.0233(7) 0.0223(6) -0.0098(6) -0.0003(6) -0.0082(5)
P4B 0.0259(8) 0.0233(7) 0.0223(6) -0.0098(6) -0.0003(6) -0.0082(5)
F6 0.0388(14) 0.0270(12) 0.0572(15) -0.0191(11) -0.0252(12) 0.0052(10)
F7 0.0655(19) 0.0208(12) 0.0558(16) -0.0133(11) -0.0239(14) 0.0035(12)
F8 0.078(2) 0.0426(18) 0.121(3) -0.0369(19) -0.024(2) -0.0189(16)
F9 0.0415(16) 0.0510(17) 0.098(2) -0.0352(16) -0.0278(16) -0.0118(13)
F10 0.0429(16) 0.0332(14) 0.084(2) -0.0181(14) -0.0379(15) 0.0007(12)
C27 0.024(2) 0.026(2) 0.034(2) -0.0143(17) 0.0013(17) -0.0072(16)
C28 0.035(2) 0.030(2) 0.049(3) -0.017(2) -0.015(2) -0.0032(18)
C29 0.046(3) 0.023(2) 0.046(3) -0.0130(19) -0.011(2) -0.0017(19)
N30 0.044(2) 0.0299(19) 0.041(2) -0.0189(16) -0.0011(17) -0.0122(16)
C31 0.032(2) 0.032(2) 0.035(2) -0.0177(18) 0.0027(18) -0.0109(18)
C32 0.025(2) 0.026(2) 0.031(2) -0.0142(16) -0.0009(16) -0.0046(16)
C33 0.029(2) 0.0223(19) 0.033(2) -0.0121(16) -0.0057(17) -0.0063(16)
C34 0.028(2) 0.0208(19) 0.047(2) -0.0119(18) -0.0129(19) -0.0011(16)
C35 0.029(2) 0.024(2) 0.035(2) -0.0155(17) -0.0069(17) -0.0037(16)
C36 0.031(2) 0.024(2) 0.033(2) -0.0144(16) -0.0095(17) -0.0021(16)
C37 0.051(3) 0.021(2) 0.035(2) -0.0115(17) -0.010(2) -0.0025(19)
C38 0.047(3) 0.026(2) 0.057(3) -0.021(2) -0.008(2) -0.014(2)
C39 0.034(2) 0.037(2) 0.056(3) -0.024(2) -0.013(2) -0.0092(19)
C40 0.031(2) 0.026(2) 0.048(2) -0.0154(19) -0.0150(19) -0.0015(17)
C41 0.035(3) 0.072(3) 0.042(2) -0.038(2) -0.002(2) -0.012(2)
C42 0.061(4) 0.058(3) 0.038(3) -0.006(2) -0.014(2) -0.004(3)
C43 0.049(3) 0.035(2) 0.026(2) -0.0092(18) -0.0046(19) -0.005(2)
C44 0.034(3) 0.050(3) 0.037(2) -0.013(2) -0.011(2) 0.006(2)
C45 0.036(3) 0.037(2) 0.048(3) -0.022(2) -0.005(2) -0.0098(19)
C46 0.062(3) 0.038(3) 0.058(3) -0.008(2) -0.019(3) -0.025(2)
C47 0.041(6) 0.036(6) 0.027(4) -0.002(4) -0.006(4) -0.020(5)
C48 0.040(5) 0.060(5) 0.024(4) -0.003(4) -0.006(3) -0.023(4)
C49 0.060(6) 0.032(4) 0.056(5) -0.026(4) -0.020(5) -0.001(4)
C50 0.074(8) 0.035(5) 0.061(7) -0.020(5) -0.006(6) 0.008(5)
C51 0.036(4) 0.059(5) 0.027(4) -0.015(3) -0.005(3) -0.023(4)
C52 0.048(5) 0.067(6) 0.043(5) -0.021(4) -0.018(4) 0.016(4)
C53 0.043(7) 0.037(7) 0.022(5) -0.014(5) -0.005(5) -0.002(5)
C54 0.092(10) 0.030(6) 0.037(6) -0.014(5) -0.010(6) 0.007(6)
C55 0.025(6) 0.046(6) 0.034(5) -0.018(5) 0.004(4) -0.017(5)
C56 0.038(6) 0.042(6) 0.038(6) -0.019(5) -0.007(5) -0.008(5)
C57 0.030(6) 0.023(6) 0.023(5) -0.004(4) 0.001(4) -0.008(5)
C58 0.090(12) 0.028(7) 0.043(8) -0.003(5) -0.030(8) -0.011(7)
Pd1 0.01925(15) 0.02117(15) 0.02218(14) -0.00737(11) -0.00229(11) -0.00494(11)
P1 0.0181(5) 0.0252(5) 0.0286(5) -0.0085(4) -0.0023(4) -0.0042(4)
P2 0.0427(7) 0.0339(6) 0.0267(5) -0.0134(5) -0.0082(5) 0.0031(5)
F1 0.0366(14) 0.0244(12) 0.0462(14) -0.0122(10) -0.0148(11) -0.0012(10)
F2 0.077(2) 0.0209(12) 0.0439(14) -0.0099(11) -0.0171(14) -0.0038(12)
F3 0.096(3) 0.0502(18) 0.0644(19) -0.0242(15) 0.0035(18) -0.0433(17)
F4 0.0375(16) 0.067(2) 0.091(2) -0.0404(17) -0.0080(15) -0.0279(14)
F5 0.0244(13) 0.0402(14) 0.0716(18) -0.0251(13) -0.0140(12) -0.0030(11)
C1 0.0192(19) 0.0257(19) 0.0294(19) -0.0118(16) -0.0008(15) -0.0064(15)
C2 0.026(2) 0.025(2) 0.0259(19) -0.0123(16) 0.0004(16) -0.0061(16)
C3 0.029(2) 0.036(2) 0.033(2) -0.0196(19) -0.0023(17) -0.0073(18)
N4 0.033(2) 0.0271(18) 0.048(2) -0.0183(16) -0.0083(17) -0.0040(15)
C5 0.033(2) 0.024(2) 0.052(3) -0.0137(19) -0.014(2) -0.0002(17)
C6 0.029(2) 0.026(2) 0.038(2) -0.0126(17) -0.0114(18) -0.0041(17)
C7 0.0224(19) 0.0217(18) 0.0218(17) -0.0091(15) -0.0017(15) -0.0046(15)
C8 0.0203(19) 0.0202(18) 0.0278(19) -0.0088(15) -0.0009(15) -0.0035(15)
C9 0.026(2) 0.0211(18) 0.0240(18) -0.0115(15) 0.0010(15) -0.0061(15)
C10 0.030(2) 0.029(2) 0.0253(19) -0.0107(16) -0.0042(16) -0.0094(17)
C11 0.048(3) 0.022(2) 0.0252(19) -0.0091(16) -0.0039(18) -0.0083(18)
C12 0.052(3) 0.031(2) 0.034(2) -0.0149(19) 0.006(2) -0.025(2)
C13 0.030(2) 0.044(3) 0.047(3) -0.023(2) 0.002(2) -0.020(2)
C14 0.024(2) 0.032(2) 0.037(2) -0.0158(18) -0.0003(17) -0.0100(17)
C15 0.023(2) 0.033(2) 0.049(3) -0.014(2) -0.0017(19) -0.0037(17)
C16 0.038(3) 0.032(2) 0.077(4) -0.013(2) -0.006(3) -0.002(2)
C17 0.032(2) 0.031(2) 0.037(2) -0.0057(18) -0.0047(18) -0.0120(18)
C18 0.056(3) 0.027(2) 0.068(3) -0.009(2) -0.018(3) -0.005(2)
C19 0.027(2) 0.053(3) 0.036(2) -0.018(2) -0.0087(18) -0.007(2)
C20 0.036(3) 0.071(4) 0.053(3) -0.024(3) -0.013(2) -0.008(2)
C21 0.097(4) 0.166(5) 0.0409(19) -0.005(3) -0.015(2) -0.080(4)
C22A 0.097(4) 0.166(5) 0.0409(19) -0.005(3) -0.015(2) -0.080(4)
C22B 0.097(4) 0.166(5) 0.0409(19) -0.005(3) -0.015(2) -0.080(4)
C23 0.097(4) 0.166(5) 0.0409(19) -0.005(3) -0.015(2) -0.080(4)
C24A 0.047(7) 0.083(11) 0.027(4) -0.003(7) -0.010(4) -0.012(7)
C24B 0.081(18) 0.060(16) 0.026(8) 0.008(11) -0.010(10) -0.002(15)
C25A 0.075(6) 0.041(5) 0.042(4) -0.018(4) -0.009(4) -0.018(4)
C26A 0.091(5) 0.037(3) 0.071(9) -0.029(3) -0.022(4) 0.012(3)
C25B 0.062(9) 0.024(6) 0.022(6) -0.006(5) -0.002(5) 0.014(5)
C26B 0.091(5) 0.037(3) 0.071(9) -0.029(3) -0.022(4) 0.012(3)

loop_
_atom_type_symbol
_atom_type_description
_atom_type_scat_dispersion_real
_atom_type_scat_dispersion_imag
_atom_type_scat_source
C C 0.0033 0.0016 'International Tables Vol C Tables 4.2.6.8 and 6.1.1.4'
H H 0.0000 0.0000 'International Tables Vol C Tables 4.2.6.8 and 6.1.1.4'
F F 0.0171 0.0103 'International Tables Vol C Tables 4.2.6.8 and 6.1.1.4'
N N 0.0061 0.0033 'International Tables Vol C Tables 4.2.6.8 and 6.1.1.4'
P P 0.1023 0.0942 'International Tables Vol C Tables 4.2.6.8 and 6.1.1.4'
Pd Pd -0.9988 1.0072 'International Tables Vol C Tables 4.2.6.8 and 6.1.1.4'

loop_
_geom_angle_atom_site_label_1
_geom_angle_atom_site_label_2
_geom_angle_atom_site_label_3
_geom_angle
C33 Pd2 C34 39.12(15)
C33 Pd2 P4A 139.66(11)
C34 Pd2 P4A 101.45(12)
C33 Pd2 P3 103.99(11)
C34 Pd2 P3 143.04(11)
P4A Pd2 P3 114.26(5)
C33 Pd2 P4B 153.72(11)
C34 Pd2 P4B 116.15(12)
P4A Pd2 P4B 25.46(7)
P3 Pd2 P4B 100.56(6)
C45 P3 C43 105.9(2)
C45 P3 C41 99.9(2)
C43 P3 C41 102.4(2)
C45 P3 Pd2 111.73(15)
C43 P3 Pd2 118.75(15)
C41 P3 Pd2 116.03(15)
C49 P4A C47 103.4(5)
C49 P4A C51 100.6(4)
C47 P4A C51 101.4(4)
C49 P4A Pd2 117.2(3)
C47 P4A Pd2 115.2(3)
C51 P4A Pd2 116.6(2)
C57 P4B C55 103.5(5)
C57 P4B C53 103.8(5)
C55 P4B C53 102.3(6)
C57 P4B Pd2 117.7(4)
C55 P4B Pd2 113.0(3)
C53 P4B Pd2 114.7(3)
C28 C27 C32 115.1(4)
C28 C27 C33 124.5(4)
C32 C27 C33 120.3(4)
C29 C28 C27 120.2(4)
C29 C28 H28 119.9
C27 C28 H28 119.9
N30 C29 C28 124.6(4)
N30 C29 H29 117.7
C28 C29 H29 117.7
C31 N30 C29 115.1(4)
N30 C31 C32 124.5(4)
N30 C31 H31 117.7
C32 C31 H31 117.7
C31 C32 C27 120.3(4)
C31 C32 H32 119.8
C27 C32 H32 119.8
C34 C33 C27 122.5(4)
C34 C33 Pd2 70.6(2)
C27 C33 Pd2 108.8(3)
C34 C33 H33 115.4
C27 C33 H33 115.4
Pd2 C33 H33 115.4
C33 C34 C35 124.3(4)
C33 C34 Pd2 70.3(2)
C35 C34 Pd2 115.4(3)
C33 C34 H34 113.3
C35 C34 H34 113.3
Pd2 C34 H34 113.3
C36 C35 C40 113.9(3)
C36 C35 C34 126.3(4)
C40 C35 C34 119.9(4)
F6 C36 C37 116.7(3)
F6 C36 C35 120.2(3)
C37 C36 C35 123.1(4)
F7 C37 C38 119.7(4)
F7 C37 C36 119.7(4)
C38 C37 C36 120.6(4)
F8 C38 C37 120.7(4)
F8 C38 C39 120.7(4)
C37 C38 C39 118.7(4)
F9 C39 C38 120.3(4)
F9 C39 C40 119.9(4)
C38 C39 C40 119.8(4)
F10 C40 C39 117.0(4)
F10 C40 C35 119.1(3)
C39 C40 C35 123.9(4)
C42 C41 P3 113.6(3)
C42 C41 H41A 108.9
P3 C41 H41A 108.9
C42 C41 H41B 108.9
P3 C41 H41B 108.9
H41A C41 H41B 107.7
C41 C42 H42A 109.5
C41 C42 H42B 109.5
H42A C42 H42B 109.5
C41 C42 H42C 109.5
H42A C42 H42C 109.5
H42B C42 H42C 109.5
C44 C43 P3 117.9(3)
C44 C43 H43A 107.8
P3 C43 H43A 107.8
C44 C43 H43B 107.8
P3 C43 H43B 107.8
H43A C43 H43B 107.2
C43 C44 H44A 109.5
C43 C44 H44B 109.5
H44A C44 H44B 109.5
C43 C44 H44C 109.5
H44A C44 H44C 109.5
H44B C44 H44C 109.5
C46 C45 P3 112.4(3)
C46 C45 H45A 109.1
P3 C45 H45A 109.1
C46 C45 H45B 109.1
P3 C45 H45B 109.1
H45A C45 H45B 107.9
C45 C46 H46A 109.5
C45 C46 H46B 109.5
H46A C46 H46B 109.5
C45 C46 H46C 109.5
H46A C46 H46C 109.5
H46B C46 H46C 109.5
C48 C47 P4A 117.5(6)
C48 C47 H47A 107.9
P4A C47 H47A 107.9
C48 C47 H47B 107.9
P4A C47 H47B 107.9
H47A C47 H47B 107.2
C50 C49 P4A 112.1(6)
C50 C49 H49A 109.2
P4A C49 H49A 109.2
C50 C49 H49B 109.2
P4A C49 H49B 109.2
H49A C49 H49B 107.9
C52 C51 P4A 114.7(5)
C52 C51 H51A 108.6
P4A C51 H51A 108.6
C52 C51 H51B 108.6
P4A C51 H51B 108.6
H51A C51 H51B 107.6
C54 C53 P4B 112.2(8)
C54 C53 H53A 109.2
P4B C53 H53A 109.2
C54 C53 H53B 109.2
P4B C53 H53B 109.2
H53A C53 H53B 107.9
C53 C54 H54A 111.1
C53 C54 H54B 110.2
H54A C54 H54B 106.3
C53 C54 H54C 112.1
H54A C54 H54C 108.7
H54B C54 H54C 108.3
C56 C55 P4B 116.7(7)
C56 C55 H55A 108.1
P4B C55 H55A 108.1
C56 C55 H55B 108.1
P4B C55 H55B 108.1
H55A C55 H55B 107.3
C55 C56 H56A 109.5
C55 C56 H56B 109.5
H56A C56 H56B 109.5
C55 C56 H56C 109.5
H56A C56 H56C 109.5
H56B C56 H56C 109.5
C58 C57 P4B 113.8(8)
C58 C57 H57A 108.8
P4B C57 H57A 108.8
C58 C57 H57B 108.8
P4B C57 H57B 108.8
H57A C57 H57B 107.7
C57 C58 H58A 109.5
C57 C58 H58B 109.5
H58A C58 H58B 109.5
C57 C58 H58C 109.5
H58A C58 H58C 109.5
H58B C58 H58C 109.5
C7 Pd1 C8 39.57(14)
C7 Pd1 P2 146.77(10)
C8 Pd1 P2 107.55(10)
C7 Pd1 P1 105.50(10)
C8 Pd1 P1 144.95(10)
P2 Pd1 P1 107.50(4)
C17 P1 C19 103.4(2)
C17 P1 C15 102.64(19)
C19 P1 C15 103.4(2)
C17 P1 Pd1 116.18(14)
C19 P1 Pd1 114.22(14)
C15 P1 Pd1 115.31(14)
C23 P2 C21 102.4(3)
C23 P2 C25B 76.2(5)
C21 P2 C25B 127.5(5)
C23 P2 C25A 112.4(4)
C21 P2 C25A 90.8(4)
C25B P2 C25A 46.6(5)
C23 P2 Pd1 116.5(2)
C21 P2 Pd1 112.0(2)
C25B P2 Pd1 115.1(4)
C25A P2 Pd1 118.4(2)
C6 C1 C2 115.6(3)
C6 C1 C7 124.8(3)
C2 C1 C7 119.6(3)
C3 C2 C1 120.1(4)
C3 C2 H2 119.9
C1 C2 H2 119.9
N4 C3 C2 124.3(4)
N4 C3 H3 117.8
C2 C3 H3 117.8
C5 N4 C3 115.3(3)
N4 C5 C6 125.2(4)
N4 C5 H5 117.4
C6 C5 H5 117.4
C5 C6 C1 119.5(4)
C5 C6 H6 120.3
C1 C6 H6 120.3
C8 C7 C1 121.6(3)
C8 C7 Pd1 70.55(19)
C1 C7 Pd1 110.9(2)
C8 C7 H7 115.2
C1 C7 H7 115.2
Pd1 C7 H7 115.2
C7 C8 C9 122.7(3)
C7 C8 Pd1 69.9(2)
C9 C8 Pd1 114.6(2)
C7 C8 H8 114.1
C9 C8 H8 114.1
Pd1 C8 H8 114.1
C10 C9 C14 114.3(3)
C10 C9 C8 125.4(3)
C14 C9 C8 120.2(3)
F1 C10 C11 116.6(4)
F1 C10 C9 120.6(3)
C11 C10 C9 122.8(4)
F2 C11 C12 120.2(4)
F2 C11 C10 119.6(4)
C12 C11 C10 120.1(4)
F3 C12 C13 122.0(4)
F3 C12 C11 118.8(4)
C13 C12 C11 119.2(4)
F4 C13 C12 120.1(4)
F4 C13 C14 119.5(4)
C12 C13 C14 120.4(4)
F5 C14 C13 118.0(4)
F5 C14 C9 118.9(3)
C13 C14 C9 123.1(4)
C16 C15 P1 111.2(3)
C16 C15 H15A 109.4
P1 C15 H15A 109.4
C16 C15 H15B 109.4
P1 C15 H15B 109.4
H15A C15 H15B 108.0
C15 C16 H16A 109.5
C15 C16 H16B 109.5
H16A C16 H16B 109.5
C15 C16 H16C 109.5
H16A C16 H16C 109.5
H16B C16 H16C 109.5
C18 C17 P1 112.0(3)
C18 C17 H17A 109.2
P1 C17 H17A 109.2
C18 C17 H17B 109.2
P1 C17 H17B 109.2
H17A C17 H17B 107.9
C17 C18 H18A 109.5
C17 C18 H18B 109.5
H18A C18 H18B 109.5
C17 C18 H18C 109.5
H18A C18 H18C 109.5
H18B C18 H18C 109.5
C20 C19 P1 117.4(3)
C20 C19 H19A 108.0
P1 C19 H19A 108.0
C20 C19 H19B 108.0
P1 C19 H19B 108.0
H19A C19 H19B 107.2
C19 C20 H20A 109.5
C19 C20 H20B 109.5
H20A C20 H20B 109.5
C19 C20 H20C 109.5
H20A C20 H20C 109.5
H20B C20 H20C 109.5
C22A C21 C22B 68.6(18)
C22A C21 P2 157.6(15)
C22B C21 P2 103.9(5)
C22A C21 H21A 96.9
C22B C21 H21A 154.4
P2 C21 H21A 96.9
C22A C21 H21B 96.9
C22B C21 H21B 59.6
P2 C21 H21B 96.9
H21A C21 H21B 103.5
C21 C22A H22A 109.5
C21 C22A H22B 109.5
C21 C22A H22C 109.5
C21 C22B H22D 109.5
C21 C22B H22E 109.5
H22D C22B H22E 109.5
C21 C22B H22F 109.5
H22D C22B H22F 109.5
H22E C22B H22F 109.5
C24A C23 C24B 26.8(11)
C24A C23 P2 115.7(9)
C24B C23 P2 124.8(12)
C24A C23 H23A 108.4
C24B C23 H23A 120.2
P2 C23 H23A 108.4
C24A C23 H23B 108.4
C24B C23 H23B 81.6
P2 C23 H23B 108.4
H23A C23 H23B 107.4
C23 C24A H24A 109.5
C23 C24A H24B 109.5
C23 C24A H24C 109.5
C23 C24B H24D 109.5
C23 C24B H24E 109.5
H24D C24B H24E 109.5
C23 C24B H24F 109.5
H24D C24B H24F 109.5
H24E C24B H24F 109.5
C26A C25A P2 112.4(13)
C26A C25A H25A 109.1
P2 C25A H25A 109.1
C26A C25A H25B 109.1
P2 C25A H25B 109.1
H25A C25A H25B 107.9
C26B C25B P2 114(3)
C26B C25B H25C 108.7
P2 C25B H25C 108.7
C26B C25B H25D 108.7
P2 C25B H25D 108.7
H25C C25B H25D 107.6
C25B C26B H26D 109.5
C25B C26B H26E 109.5
H26D C26B H26E 109.5
C25B C26B H26F 109.5
H26D C26B H26F 109.5
H26E C26B H26F 109.5

loop_
_geom_bond_atom_site_label_1
_geom_bond_atom_site_label_2
_geom_bond_distance
Pd2 C33 2.126(4)
Pd2 C34 2.129(4)
Pd2 P4A 2.3044(17)
Pd2 P3 2.3239(11)
Pd2 P4B 2.395(2)
P3 C45 1.814(4)
P3 C43 1.829(4)
P3 C41 1.867(5)
P4A C49 1.806(7)
P4A C47 1.845(8)
P4A C51 1.851(8)
P4B C57 1.823(10)
P4B C55 1.837(10)
P4B C53 1.843(12)
F6 C36 1.351(4)
F7 C37 1.345(5)
F8 C38 1.335(5)
F9 C39 1.345(5)
F10 C40 1.346(5)
C27 C28 1.393(6)
C27 C32 1.400(5)
C27 C33 1.467(5)
C28 C29 1.382(6)
C28 H28 0.9500
C29 N30 1.336(5)
C29 H29 0.9500
N30 C31 1.335(5)
C31 C32 1.379(5)
C31 H31 0.9500
C32 H32 0.9500
C33 C34 1.425(5)
C33 H33 1.0000
C34 C35 1.470(5)
C34 H34 1.0000
C35 C36 1.392(5)
C35 C40 1.395(5)
C36 C37 1.382(5)
C37 C38 1.370(6)
C38 C39 1.370(6)
C39 C40 1.381(5)
C41 C42 1.508(7)
C41 H41A 0.9900
C41 H41B 0.9900
C42 H42A 0.9800
C42 H42B 0.9800
C42 H42C 0.9800
C43 C44 1.529(6)
C43 H43A 0.9900
C43 H43B 0.9900
C44 H44A 0.9800
C44 H44B 0.9800
C44 H44C 0.9800
C45 C46 1.501(6)
C45 H45A 0.9900
C45 H45B 0.9900
C46 H46A 0.9800
C46 H46B 0.9800
C46 H46C 0.9800
C47 C48 1.524(11)
C47 H47A 0.9900
C47 H47B 0.9900
C48 H48A 0.9800
C48 H48B 0.9800
C48 H48C 0.9800
C49 C50 1.539(14)
C49 H49A 0.9900
C49 H49B 0.9900
C50 H50A 0.9800
C50 H50B 0.9800
C50 H50C 0.9800
C51 C52 1.500(11)
C51 H51A 0.9900
C51 H51B 0.9900
C52 H52A 0.9800
C52 H52B 0.9800
C52 H52C 0.9800
C53 C54 1.494(15)
C53 H53A 0.9900
C53 H53B 0.9900
C54 H54A 0.9768
C54 H54B 0.9821
C54 H54C 0.9522
C55 C56 1.523(13)
C55 H55A 0.9900
C55 H55B 0.9900
C56 H56A 0.9800
C56 H56B 0.9800
C56 H56C 0.9800
C57 C58 1.521(16)
C57 H57A 0.9900
C57 H57B 0.9900
C58 H58A 0.9800
C58 H58B 0.9800
C58 H58C 0.9800
Pd1 C7 2.121(3)
Pd1 C8 2.130(4)
Pd1 P2 2.3044(11)
Pd1 P1 2.3139(10)
P1 C17 1.829(4)
P1 C19 1.829(4)
P1 C15 1.834(4)
P2 C23 1.778(6)
P2 C21 1.847(8)
P2 C25B 1.886(11)
P2 C25A 1.886(7)
F1 C10 1.355(4)
F2 C11 1.343(5)
F3 C12 1.344(4)
F4 C13 1.351(5)
F5 C14 1.344(5)
C1 C6 1.399(5)
C1 C2 1.400(5)
C1 C7 1.469(5)
C2 C3 1.384(5)
C2 H2 0.9500
C3 N4 1.335(5)
C3 H3 0.9500
N4 C5 1.331(5)
C5 C6 1.384(5)
C5 H5 0.9500
C6 H6 0.9500
C7 C8 1.439(5)
C7 H7 1.0000
C8 C9 1.474(5)
C8 H8 1.0000
C9 C10 1.397(5)
C9 C14 1.401(5)
C10 C11 1.384(5)
C11 C12 1.373(6)
C12 C13 1.362(6)
C13 C14 1.377(5)
C15 C16 1.546(6)
C15 H15A 0.9900
C15 H15B 0.9900
C16 H16A 0.9800
C16 H16B 0.9800
C16 H16C 0.9800
C17 C18 1.533(6)
C17 H17A 0.9900
C17 H17B 0.9900
C18 H18A 0.9800
C18 H18B 0.9800
C18 H18C 0.9800
C19 C20 1.524(6)
C19 H19A 0.9900
C19 H19B 0.9900
C20 H20A 0.9800
C20 H20B 0.9800
C20 H20C 0.9800
C21 C22A 0.96(2)
C21 C22B 1.716(15)
C21 H21A 0.9900
C21 H21B 0.9900
C22A H22A 0.9800
C22A H22B 0.9800
C22A H22C 0.9800
C22B H22D 0.9800
C22B H22E 0.9800
C22B H22F 0.9800
C23 C24A 1.548(14)
C23 C24B 1.59(3)
C23 H23A 0.9900
C23 H23B 0.9900
C24A H24A 0.9800
C24A H24B 0.9800
C24A H24C 0.9800
C24B H24D 0.9800
C24B H24E 0.9800
C24B H24F 0.9800
C25A C26A 1.461(15)
C25A H25A 0.9900
C25A H25B 0.9900
C26A H26A 0.9800
C26A H26B 0.9800
C26A H26C 0.9800
C25B C26B 1.42(3)
C25B H25C 0.9900
C25B H25D 0.9900
C26B H26D 0.9800
C26B H26E 0.9800
C26B H26F 0.9800

loop_
_geom_torsion_atom_site_label_1
_geom_torsion_atom_site_label_2
_geom_torsion_atom_site_label_3
_geom_torsion_atom_site_label_4
_geom_torsion
C33 Pd2 P3 C45 -77.03(19)
C34 Pd2 P3 C45 -74.2(2)
P4A Pd2 P3 C45 89.85(17)
P4B Pd2 P3 C45 112.42(17)
C33 Pd2 P3 C43 159.19(19)
C34 Pd2 P3 C43 162.1(2)
P4A Pd2 P3 C43 -33.92(17)
P4B Pd2 P3 C43 -11.35(17)
C33 Pd2 P3 C41 36.5(2)
C34 Pd2 P3 C41 39.4(3)
P4A Pd2 P3 C41 -156.57(17)
P4B Pd2 P3 C41 -134.00(18)
C33 Pd2 P4A C49 -108.3(4)
C34 Pd2 P4A C49 -98.1(4)
P3 Pd2 P4A C49 91.6(3)
P4B Pd2 P4A C49 30.2(4)
C33 Pd2 P4A C47 129.7(4)
C34 Pd2 P4A C47 139.8(4)
P3 Pd2 P4A C47 -30.4(4)
P4B Pd2 P4A C47 -91.8(5)
C33 Pd2 P4A C51 11.0(3)
C34 Pd2 P4A C51 21.1(3)
P3 Pd2 P4A C51 -149.1(3)
P4B Pd2 P4A C51 149.5(3)
C33 Pd2 P4B C57 137.6(5)
C34 Pd2 P4B C57 120.9(4)
P4A Pd2 P4B C57 62.0(4)
P3 Pd2 P4B C57 -63.5(4)
C33 Pd2 P4B C55 16.9(5)
C34 Pd2 P4B C55 0.2(4)
P4A Pd2 P4B C55 -58.7(4)
P3 Pd2 P4B C55 175.8(4)
C33 Pd2 P4B C53 -99.8(5)
C34 Pd2 P4B C53 -116.5(5)
P4A Pd2 P4B C53 -175.4(5)
P3 Pd2 P4B C53 59.1(5)
C32 C27 C28 C29 0.6(6)
C33 C27 C28 C29 -177.6(4)
C27 C28 C29 N30 0.6(7)
C28 C29 N30 C31 -1.0(6)
C29 N30 C31 C32 0.1(6)
N30 C31 C32 C27 1.0(6)
C28 C27 C32 C31 -1.3(5)
C33 C27 C32 C31 177.0(4)
C28 C27 C33 C34 -16.6(6)
C32 C27 C33 C34 165.3(4)
C28 C27 C33 Pd2 61.9(4)
C32 C27 C33 Pd2 -116.2(3)
P4A Pd2 C33 C34 15.9(3)
P3 Pd2 C33 C34 177.3(2)
P4B Pd2 C33 C34 -24.1(4)
C34 Pd2 C33 C27 -118.8(4)
P4A Pd2 C33 C27 -102.9(3)
P3 Pd2 C33 C27 58.4(3)
P4B Pd2 C33 C27 -143.0(2)
C27 C33 C34 C35 -151.7(4)
Pd2 C33 C34 C35 108.0(4)
C27 C33 C34 Pd2 100.4(4)
P4A Pd2 C34 C33 -169.6(2)
P3 Pd2 C34 C33 -4.4(3)
P4B Pd2 C34 C33 168.36(19)
C33 Pd2 C34 C35 -119.5(4)
P4A Pd2 C34 C35 70.9(3)
P3 Pd2 C34 C35 -123.9(3)
P4B Pd2 C34 C35 48.9(3)
C33 C34 C35 C36 -24.9(6)
Pd2 C34 C35 C36 57.8(5)
C33 C34 C35 C40 155.7(4)
Pd2 C34 C35 C40 -121.6(4)
C40 C35 C36 F6 178.8(4)
C34 C35 C36 F6 -0.6(6)
C40 C35 C36 C37 -0.5(6)
C34 C35 C36 C37 -179.9(4)
F6 C36 C37 F7 0.6(6)
C35 C36 C37 F7 180.0(4)
F6 C36 C37 C38 -178.5(4)
C35 C36 C37 C38 0.9(6)
F7 C37 C38 F8 0.9(7)
C36 C37 C38 F8 180.0(4)
F7 C37 C38 C39 -179.8(4)
C36 C37 C38 C39 -0.7(7)
F8 C38 C39 F9 -1.0(7)
C37 C38 C39 F9 179.7(4)
F8 C38 C39 C40 179.5(4)
C37 C38 C39 C40 0.2(7)
F9 C39 C40 F10 1.5(6)
C38 C39 C40 F10 -179.1(4)
F9 C39 C40 C35 -179.3(4)
C38 C39 C40 C35 0.1(7)
C36 C35 C40 F10 179.2(4)
C34 C35 C40 F10 -1.3(6)
C36 C35 C40 C39 0.0(6)
C34 C35 C40 C39 179.4(4)
C45 P3 C41 C42 -177.9(4)
C43 P3 C41 C42 -69.0(4)
Pd2 P3 C41 C42 61.9(4)
C45 P3 C43 C44 50.6(4)
C41 P3 C43 C44 -53.5(4)
Pd2 P3 C43 C44 177.2(3)
C43 P3 C45 C46 74.6(4)
C41 P3 C45 C46 -179.4(3)
Pd2 P3 C45 C46 -56.1(4)
C49 P4A C47 C48 54.3(9)
C51 P4A C47 C48 -49.7(9)
Pd2 P4A C47 C48 -176.5(7)
C47 P4A C49 C50 59.8(7)
C51 P4A C49 C50 164.4(6)
Pd2 P4A C49 C50 -68.1(7)
C49 P4A C51 C52 -171.4(6)
C47 P4A C51 C52 -65.2(6)
Pd2 P4A C51 C52 60.8(6)
C57 P4B C53 C54 172.0(9)
C55 P4B C53 C54 -80.6(10)
Pd2 P4B C53 C54 42.1(10)
C57 P4B C55 C56 51.5(10)
C53 P4B C55 C56 -56.2(9)
Pd2 P4B C55 C56 180.0(7)
C55 P4B C57 C58 62.4(10)
C53 P4B C57 C58 168.9(9)
Pd2 P4B C57 C58 -63.1(9)
C7 Pd1 P1 C17 116.14(19)
C8 Pd1 P1 C17 120.1(2)
P2 Pd1 P1 C17 -59.89(16)
C7 Pd1 P1 C19 -4.1(2)
C8 Pd1 P1 C19 -0.1(2)
P2 Pd1 P1 C19 179.86(17)
C7 Pd1 P1 C15 -123.71(19)
C8 Pd1 P1 C15 -119.7(2)
P2 Pd1 P1 C15 60.26(16)
C7 Pd1 P2 C23 -129.9(4)
C8 Pd1 P2 C23 -136.9(4)
P1 Pd1 P2 C23 43.1(3)
C7 Pd1 P2 C21 -12.5(4)
C8 Pd1 P2 C21 -19.5(3)
P1 Pd1 P2 C21 160.5(3)
C7 Pd1 P2 C25B 143.6(5)
C8 Pd1 P2 C25B 136.6(4)
P1 Pd1 P2 C25B -43.3(4)
C7 Pd1 P2 C25A 91.2(4)
C8 Pd1 P2 C25A 84.2(3)
P1 Pd1 P2 C25A -95.8(3)
C6 C1 C2 C3 0.1(5)
C7 C1 C2 C3 -178.2(3)
C1 C2 C3 N4 0.2(6)
C2 C3 N4 C5 -0.3(6)
C3 N4 C5 C6 0.3(6)
N4 C5 C6 C1 0.0(7)
C2 C1 C6 C5 -0.2(5)
C7 C1 C6 C5 178.1(4)
C6 C1 C7 C8 22.1(5)
C2 C1 C7 C8 -159.7(3)
C6 C1 C7 Pd1 -57.3(4)
C2 C1 C7 Pd1 120.9(3)
P2 Pd1 C7 C8 -10.5(3)
P1 Pd1 C7 C8 176.41(18)
C8 Pd1 C7 C1 117.4(4)
P2 Pd1 C7 C1 106.9(3)
P1 Pd1 C7 C1 -66.2(3)
C1 C7 C8 C9 149.9(3)
Pd1 C7 C8 C9 -106.9(3)
C1 C7 C8 Pd1 -103.1(3)
P2 Pd1 C8 C7 173.98(18)
P1 Pd1 C8 C7 -6.0(3)
C7 Pd1 C8 C9 117.7(4)
P2 Pd1 C8 C9 -68.3(3)
P1 Pd1 C8 C9 111.7(3)
C7 C8 C9 C10 32.3(5)
Pd1 C8 C9 C10 -48.7(4)
C7 C8 C9 C14 -148.4(4)
Pd1 C8 C9 C14 130.6(3)
C14 C9 C10 F1 -178.2(3)
C8 C9 C10 F1 1.2(6)
C14 C9 C10 C11 1.1(5)
C8 C9 C10 C11 -179.6(3)
F1 C10 C11 F2 0.0(5)
C9 C10 C11 F2 -179.3(3)
F1 C10 C11 C12 178.6(3)
C9 C10 C11 C12 -0.6(6)
F2 C11 C12 F3 -0.6(6)
C10 C11 C12 F3 -179.2(3)
F2 C11 C12 C13 178.5(4)
C10 C11 C12 C13 -0.1(6)
F3 C12 C13 F4 -0.8(7)
C11 C12 C13 F4 -179.9(4)
F3 C12 C13 C14 179.4(4)
C11 C12 C13 C14 0.3(6)
F4 C13 C14 F5 0.2(6)
C12 C13 C14 F5 180.0(4)
F4 C13 C14 C9 -179.6(4)
C12 C13 C14 C9 0.2(7)
C10 C9 C14 F5 179.4(3)
C8 C9 C14 F5 -0.1(5)
C10 C9 C14 C13 -0.8(6)
C8 C9 C14 C13 179.8(4)
C17 P1 C15 C16 -172.9(3)
C19 P1 C15 C16 -65.6(4)
Pd1 P1 C15 C16 59.8(4)
C19 P1 C17 C18 73.4(4)
C15 P1 C17 C18 -179.3(3)
Pd1 P1 C17 C18 -52.6(4)
C17 P1 C19 C20 59.2(4)
C15 P1 C19 C20 -47.5(4)
Pd1 P1 C19 C20 -173.6(3)
C23 P2 C21 C22A 129(5)
C25B P2 C21 C22A -149(5)
C25A P2 C21 C22A -118(5)
Pd1 P2 C21 C22A 3(5)
C23 P2 C21 C22B 61.6(5)
C25B P2 C21 C22B 143.6(6)
C25A P2 C21 C22B 174.8(5)
Pd1 P2 C21 C22B -63.9(4)
C21 P2 C23 C24A 53.0(12)
C25B P2 C23 C24A -73.0(12)
C25A P2 C23 C24A -43.1(12)
Pd1 P2 C23 C24A 175.6(11)
C21 P2 C23 C24B 24(2)
C25B P2 C23 C24B -102(2)
C25A P2 C23 C24B -72(2)
Pd1 P2 C23 C24B 146(2)
C23 P2 C25A C26A -76.4(16)
C21 P2 C25A C26A 179.8(16)
C25B P2 C25A C26A -34.6(16)
Pd1 P2 C25A C26A 64.1(16)
C23 P2 C25B C26B -174(3)
C21 P2 C25B C26B 91(3)
C25A P2 C25B C26B 46(3)
Pd1 P2 C25B C26B -61(3)
